data_4323038
loop_
_publ_author_name
'Lluis Escriche'
'Jos\'e Antonio Mu\~noz'
'Joan Rosell'
'Raikko Kivek\"as'
'Reijo Sillanp\"a\"a'
'Jaume Casab\'o'

_publ_contact_author
;    Prof. Lluis Escriche
     Departament de Qu\`imica
     Universitat Aut\'onoma de Barcelona
     08193 Bellaterra
     Barcelona
     Spain
;
_publ_contact_author_email iqicasabo@cc.uab.es
_publ_contact_author_fax '34 3 5813101'
_publ_contact_author_phone '34 3 5811606'
_publ_section_title
;
 Synthesis and Reactivity of Nickel(II) Complexes of the Pyridine-Based
 Phosphorus-Containing Macrocycle 6-Phenyl-15-aza-6-phospha-3,9-
 dithiabicyclo[9,3,1]pentadeca-1(15),11,13-triene
;
_journal_name_full 'Inorganic Chemistry'
_journal_page_first 4807
_journal_page_last 4813
_journal_paper_doi 10.1021/ic9714753
_journal_volume 37
_journal_year 1998
_chemical_compound_source synthesis
_chemical_formula_moiety 'C27 H30 N3 Ni P S2, 2(Cl O4)'
_chemical_formula_structural 'C27 H30 N3 Ni P S2, (Cl O4)2'
_chemical_formula_sum 'C27 H30 Cl2 N3 Ni O8 P S2'
_chemical_formula_weight 749.25
_chemical_melting_point ?
_chemical_name_systematic ?
_space_group_IT_number 14
_symmetry_cell_setting monoclinic
_symmetry_space_group_name_Hall '-P 2ybc'
_symmetry_space_group_name_H-M 'P 1 21/c 1'
_atom_sites_solution_hydrogens geom
_atom_sites_solution_primary direct
_atom_sites_solution_secondary difmap
_audit_creation_method TEXSAN
_cell_angle_alpha 90.00
_cell_angle_beta 91.76(2)
_cell_angle_gamma 90.00
_cell_formula_units_Z 4
_cell_length_a 13.063(2)
_cell_length_b 16.615(3)
_cell_length_c 14.973(3)
_cell_measurement_reflns_used 25
_cell_measurement_temperature 293(2)
_cell_measurement_theta_max 17.0
_cell_measurement_theta_min 13.6
_cell_volume 3248.2(10)
_computing_cell_refinement
;
MSC/AFC Diffractometer Control Software
(Molecular Structure Corporation, 1995)
;
_computing_data_collection
;
MSC/AFC Diffractometer Control Software
Molecular Structure Corporation, 1995)
;
_computing_data_reduction
;
TEXSAN PROCESS (Molecular Structure
Corporation, 1989)
;
_computing_molecular_graphics 'ORTEPII (Johnson, 1976)'
_computing_publication_material
;
TEXSAN (Molecular Structure Corporation, 1989)
;
_computing_structure_refinement
;
TEXSAN (Molecular Structure Corporation, 1989)
;
_computing_structure_solution 'SHELXS-86 (Sheldrick, 1990)'
_diffrn_ambient_temperature 293(2)
_diffrn_measurement_device 'Rigaku AFC5S'
_diffrn_measurement_method \w--2\q
_diffrn_radiation_monochromator graphite
_diffrn_radiation_source 'fine-focus sealed tube'
_diffrn_radiation_type MoK\a
_diffrn_radiation_wavelength 0.71069
_diffrn_reflns_av_R_equivalents 0.050
_diffrn_reflns_limit_h_max 16
_diffrn_reflns_limit_h_min 0
_diffrn_reflns_limit_k_max 20
_diffrn_reflns_limit_k_min 0
_diffrn_reflns_limit_l_max 18
_diffrn_reflns_limit_l_min -18
_diffrn_reflns_number 6208
_diffrn_reflns_theta_max 25.00
_diffrn_reflns_theta_min 2.06
_diffrn_standards_decay_% 0
_diffrn_standards_interval_count 150
_diffrn_standards_number 3
_exptl_absorpt_coefficient_mu 0.99
_exptl_absorpt_correction_T_max 1.00
_exptl_absorpt_correction_T_min 0.80
_exptl_absorpt_correction_type 'empirical via \y scans'
_exptl_crystal_colour violet
_exptl_crystal_density_diffrn 1.532
_exptl_crystal_density_meas ?
_exptl_crystal_description plate
_exptl_crystal_F_000 1544
_exptl_crystal_size_max 0.34
_exptl_crystal_size_mid 0.32
_exptl_crystal_size_min 0.06
_refine_diff_density_max 0.47
_refine_diff_density_min -0.36
_refine_ls_extinction_method none
_refine_ls_goodness_of_fit_obs 1.48
_refine_ls_hydrogen_treatment noref
_refine_ls_matrix_type full
_refine_ls_number_parameters 397
_refine_ls_number_reflns 3020
_refine_ls_number_restraints 0
_refine_ls_R_factor_obs 0.046
_refine_ls_shift/esd_max 0.01
_refine_ls_shift/esd_mean 0.00
_refine_ls_structure_factor_coef Fsqd
_refine_ls_weighting_details w=1/[\s^2^(Fo^2^)
_refine_ls_weighting_scheme calc
_refine_ls_wR_factor_obs 0.049
_reflns_number_observed 3020
_reflns_number_total 5934
_reflns_observed_criterion >3sigma(I)
_cod_data_source_file ic9714753_1.cif
_cod_data_source_block compound_5_for_IC9714753
_cod_depositor_comments
;
 Changing the _atom_site_occupancy data item value from '?' to '1'
 for all fully occupied atoms.

 Antanas Vaitkus,
 2017-02-14

The following automatic conversions were performed:

'_chemical_melting_point' value 'not measured' was changed to '?' -
the value is undefined or not given.

'_geom_bond_publ_flag' value
'Y' changed to 'y' according to the built-in table from CIF Core
dictionary named 'cif_core.dic' version 2.4.1 from 2010-06-29 (19
times).

'_geom_angle_publ_flag' value 'Y' changed to 'y' according
to the built-in table from CIF Core dictionary named 'cif_core.dic'
version 2.4.1 from 2010-06-29 (19 times).

Automatic conversion script
Id: cif_fix_values 1673 2011-04-08 12:14:43Z adriana 

The following automatic conversions were performed:

'_exptl_crystal_density_meas' value 'not measured' was changed to '?'
- the value is perceived as not measured.

Automatic conversion script
Id: cif_fix_values 3008 2015-01-20 13:52:24Z robertas 

The following automatic conversions were performed:

'_refine_ls_weighting_scheme' value 'calc w=1/[\s^2^(Fo^2^)' was
changed to 'calc'. New tag '_refine_ls_weighting_details' was
created. The value of the new tag was set to 'w=1/[\s^2^(Fo^2^)'.

Automatic conversion script
Id: cif_fix_values 3143 2015-03-26 13:38:13Z robertas 
;
_cod_original_cell_volume 3248(1)
_cod_database_code 4323038

loop_
_symmetry_equiv_pos_as_xyz
'x, y, z'
'-x, y+1/2, -z+1/2'
'-x, -y, -z'
'x, -y+1/2, z+1/2'

loop_
_atom_site_aniso_label
_atom_site_aniso_U_11
_atom_site_aniso_U_22
_atom_site_aniso_U_33
_atom_site_aniso_U_12
_atom_site_aniso_U_13
_atom_site_aniso_U_23
Ni1 0.0412(5) 0.0410(5) 0.0355(4) -0.0077(4) -0.0026(3) 0.0038(4)
Cl1 0.050(1) 0.060(1) 0.066(1) -0.003(1) 0.0019(9) -0.018(1)
Cl2 0.058(1) 0.081(1) 0.053(1) 0.012(1) 0.006(1) 0.007(1)
S1 0.046(1) 0.042(1) 0.057(1) -0.0072(8) -0.0038(8) 0.0078(8)
S2 0.069(1) 0.045(1) 0.050(1) -0.018(1) 0.0037(9) -0.0036(8)
P1 0.042(1) 0.0363(9) 0.0375(9) 0.0008(7) -0.0003(7) 0.0038(7)
O1 0.083(4) 0.062(4) 0.118(5) 0.008(3) -0.009(3) -0.007(3)
O2 0.241(8) 0.106(5) 0.053(4) 0.009(5) -0.015(4) -0.010(4)
O3 0.057(3) 0.119(5) 0.168(6) -0.002(4) 0.039(4) -0.030(5)
O4 0.074(4) 0.069(4) 0.154(5) -0.019(3) -0.007(4) -0.041(4)
O5 0.23(1) 0.150(7) 0.194(8) 0.128(7) 0.107(7) 0.076(6)
O6 0.198(8) 0.202(8) 0.129(6) 0.088(6) 0.092(6) 0.116(6)
O7 0.087(5) 0.207(9) 0.25(1) 0.051(6) 0.046(6) 0.139(8)
O8 0.33(2) 0.29(1) 0.20(1) -0.07(1) -0.10(1) -0.09(1)
N1 0.049(3) 0.040(3) 0.039(3) 0.004(3) 0.006(3) 0.001(2)
N2 0.064(4) 0.058(4) 0.037(3) -0.017(3) -0.002(3) 0.001(3)
N3 0.049(3) 0.067(4) 0.043(3) -0.014(3) -0.012(3) 0.017(3)
C1 0.037(4) 0.065(5) 0.067(5) -0.005(3) -0.004(3) -0.008(4)
C2 0.039(4) 0.062(5) 0.041(4) 0.007(4) 0.004(3) -0.001(3)
C3 0.047(4) 0.084(6) 0.062(5) 0.007(4) 0.000(4) 0.007(4)
C4 0.058(5) 0.111(7) 0.078(6) 0.033(5) 0.016(5) 0.032(5)
C5 0.071(5) 0.065(5) 0.079(5) 0.030(5) 0.031(5) 0.023(4)
C6 0.054(4) 0.056(5) 0.049(4) 0.009(4) 0.016(3) -0.000(3)
C7 0.092(6) 0.040(4) 0.071(5) 0.005(4) 0.031(4) -0.012(4)
C8 0.064(4) 0.040(4) 0.054(4) -0.001(3) 0.011(3) 0.008(3)
C9 0.052(4) 0.041(4) 0.047(4) 0.007(3) 0.007(3) 0.009(3)
C10 0.053(4) 0.051(4) 0.046(4) 0.005(3) -0.007(3) -0.005(3)
C11 0.047(4) 0.045(4) 0.070(5) 0.000(3) -0.012(3) -0.017(4)
C12 0.040(4) 0.044(4) 0.041(4) 0.002(3) 0.006(3) 0.003(3)
C13 0.056(4) 0.044(4) 0.049(4) -0.003(3) 0.003(3) 0.009(3)
C14 0.053(5) 0.058(5) 0.056(4) -0.010(4) 0.012(3) 0.005(4)
C15 0.042(4) 0.076(5) 0.074(5) 0.009(4) 0.005(4) 0.003(4)
C16 0.053(5) 0.056(5) 0.093(6) 0.015(4) 0.002(4) 0.029(4)
C17 0.045(4) 0.049(4) 0.069(5) 0.005(3) 0.008(3) 0.014(4)
C18 0.067(5) 0.065(5) 0.057(5) 0.006(4) -0.004(4) -0.005(4)
C19 0.074(5) 0.070(5) 0.059(5) 0.008(4) 0.018(4) 0.003(4)
C20 0.116(8) 0.092(6) 0.047(5) -0.009(6) 0.002(5) -0.000(5)
C21 0.16(1) 0.23(1) 0.065(7) -0.12(1) 0.008(7) -0.047(8)
C22 0.15(1) 0.18(1) 0.049(5) -0.092(8) 0.010(5) -0.028(6)
C23 0.056(5) 0.075(5) 0.068(5) -0.019(4) -0.019(4) 0.023(4)
C24 0.056(5) 0.107(7) 0.093(6) -0.014(5) -0.025(5) 0.026(6)
C25 0.056(5) 0.126(8) 0.092(6) 0.007(5) -0.031(5) 0.035(6)
C26 0.070(6) 0.093(6) 0.085(6) -0.002(5) -0.021(5) 0.035(5)
C27 0.059(5) 0.075(5) 0.052(4) -0.014(4) -0.009(4) 0.028(4)

loop_
_atom_site_label
_atom_site_type_symbol
_atom_site_fract_x
_atom_site_fract_y
_atom_site_fract_z
_atom_site_U_iso_or_equiv
_atom_site_thermal_displace_type
_atom_site_occupancy
_atom_site_calc_flag
Ni1 Ni 0.27224(6) 0.07745(5) 0.21504(5) 0.0393(2) Uij 1 ?
Cl1 Cl 0.1592(1) 0.0695(1) 0.7006(1) 0.0584(6) Uij 1 ?
Cl2 Cl 0.6283(2) 0.2480(1) 0.5145(1) 0.0639(6) Uij 1 ?
S1 S 0.3730(1) 0.20438(9) 0.2430(1) 0.0481(5) Uij 1 ?
S2 S 0.2052(1) -0.05981(10) 0.2367(1) 0.0547(5) Uij 1 ?
P1 P 0.2150(1) 0.10023(9) 0.35964(10) 0.0385(4) Uij 1 ?
O1 O 0.2042(4) -0.0066(3) 0.7251(4) 0.088(2) Uij 1 ?
O2 O 0.1464(6) 0.0718(4) 0.6081(4) 0.134(3) Uij 1 ?
O3 O 0.0642(4) 0.0764(4) 0.7408(4) 0.114(2) Uij 1 ?
O4 O 0.2230(4) 0.1334(3) 0.7307(4) 0.099(2) Uij 1 ?
O5 O 0.6754(7) 0.1746(5) 0.5148(5) 0.189(4) Uij 1 ?
O6 O 0.6401(6) 0.2874(5) 0.4382(5) 0.175(4) Uij 1 ?
O7 O 0.5276(5) 0.2445(5) 0.5337(6) 0.182(4) Uij 1 ?
O8 O 0.6661(10) 0.2820(7) 0.5857(7) 0.274(7) Uij 1 ?
N1 N 0.4108(4) 0.0249(3) 0.2646(3) 0.043(2) Uij 1 ?
N2 N 0.3175(4) 0.0557(3) 0.0828(3) 0.053(2) Uij 1 ?
N3 N 0.1374(4) 0.1270(3) 0.1583(3) 0.053(2) Uij 1 ?
C1 C 0.4949(5) 0.1567(4) 0.2649(4) 0.056(2) Uij 1 ?
C2 C 0.4915(5) 0.0695(4) 0.2934(4) 0.047(2) Uij 1 ?
C3 C 0.5726(5) 0.0385(5) 0.3428(5) 0.064(2) Uij 1 ?
C4 C 0.5735(6) -0.0428(6) 0.3615(5) 0.082(3) Uij 1 ?
C5 C 0.4939(6) -0.0900(4) 0.3296(5) 0.071(3) Uij 1 ?
C6 C 0.4143(5) -0.0548(4) 0.2822(4) 0.052(2) Uij 1 ?
C7 C 0.3291(6) -0.1062(4) 0.2430(5) 0.067(2) Uij 1 ?
C8 C 0.1674(5) -0.0614(3) 0.3528(4) 0.053(2) Uij 1 ?
C9 C 0.2171(5) 0.0020(3) 0.4138(4) 0.047(2) Uij 1 ?
C10 C 0.3094(5) 0.1638(4) 0.4169(4) 0.050(2) Uij 1 ?
C11 C 0.3416(5) 0.2329(4) 0.3565(4) 0.054(2) Uij 1 ?
C12 C 0.0902(4) 0.1454(3) 0.3752(4) 0.041(2) Uij 1 ?
C13 C 0.0093(5) 0.1041(4) 0.4106(4) 0.050(2) Uij 1 ?
C14 C -0.0864(5) 0.1396(4) 0.4129(4) 0.055(2) Uij 1 ?
C15 C -0.1030(5) 0.2161(5) 0.3807(5) 0.064(2) Uij 1 ?
C16 C -0.0224(5) 0.2583(4) 0.3466(5) 0.067(3) Uij 1 ?
C17 C 0.0728(5) 0.2231(4) 0.3427(4) 0.054(2) Uij 1 ?
C18 C 0.3994(5) 0.0857(4) 0.0480(5) 0.063(2) Uij 1 ?
C19 C 0.4233(6) 0.0780(4) -0.0413(5) 0.067(3) Uij 1 ?
C20 C 0.3621(8) 0.0364(5) -0.0954(5) 0.085(3) Uij 1 ?
C21 C 0.2753(9) 0.0031(8) -0.0599(6) 0.155(5) Uij 1 ?
C22 C 0.2565(8) 0.0153(7) 0.0252(6) 0.124(4) Uij 1 ?
C23 C 0.0454(5) 0.0953(4) 0.1720(5) 0.066(2) Uij 1 ?
C24 C -0.0454(6) 0.1306(5) 0.1446(5) 0.086(3) Uij 1 ?
C25 C -0.0430(6) 0.2029(6) 0.1005(6) 0.092(3) Uij 1 ?
C26 C 0.0506(7) 0.2365(5) 0.0854(5) 0.083(3) Uij 1 ?
C27 C 0.1379(5) 0.1979(4) 0.1158(4) 0.062(2) Uij 1 ?
H1 H 0.5327 0.1596 0.2118 0.0675 Uiso 1 calc
H2 H 0.5296 0.1861 0.3110 0.0675 Uiso 1 calc
H3 H 0.6269 0.0723 0.3637 0.0771 Uiso 1 calc
H4 H 0.6284 -0.0659 0.3959 0.0989 Uiso 1 calc
H5 H 0.4941 -0.1463 0.3403 0.0860 Uiso 1 calc
H6 H 0.3243 -0.1532 0.2786 0.0815 Uiso 1 calc
H7 H 0.3469 -0.1208 0.1841 0.0815 Uiso 1 calc
H8 H 0.0954 -0.0538 0.3535 0.0635 Uiso 1 calc
H9 H 0.1843 -0.1128 0.3767 0.0635 Uiso 1 calc
H10 H 0.2861 -0.0129 0.4271 0.0562 Uiso 1 calc
H11 H 0.1807 0.0050 0.4676 0.0562 Uiso 1 calc
H12 H 0.2807 0.1853 0.4693 0.0598 Uiso 1 calc
H13 H 0.3679 0.1324 0.4329 0.0598 Uiso 1 calc
H14 H 0.4003 0.2578 0.3835 0.0649 Uiso 1 calc
H15 H 0.2869 0.2705 0.3528 0.0649 Uiso 1 calc
H16 H 0.0194 0.0512 0.4334 0.0595 Uiso 1 calc
H17 H -0.1416 0.1105 0.4372 0.0666 Uiso 1 calc
H18 H -0.1692 0.2395 0.3820 0.0766 Uiso 1 calc
H19 H -0.0324 0.3118 0.3257 0.0809 Uiso 1 calc
H20 H 0.1275 0.2521 0.3174 0.0652 Uiso 1 calc
H21 H 0.4457 0.1146 0.0862 0.0757 Uiso 1 calc
H22 H 0.4832 0.1026 -0.0632 0.0812 Uiso 1 calc
H23 H 0.3771 0.0295 -0.1566 0.1018 Uiso 1 calc
H24 H 0.2297 -0.0282 -0.0963 0.1861 Uiso 1 calc
H25 H 0.1948 -0.0063 0.0472 0.1497 Uiso 1 calc
H26 H 0.0424 0.0453 0.2026 0.0792 Uiso 1 calc
H27 H -0.1089 0.1053 0.1560 0.1020 Uiso 1 calc
H28 H -0.1044 0.2289 0.0811 0.1094 Uiso 1 calc
H29 H 0.0551 0.2860 0.0541 0.0992 Uiso 1 calc
H30 H 0.2020 0.2229 0.1062 0.0741 Uiso 1 calc

loop_
_atom_type_symbol
_atom_type_description
_atom_type_scat_dispersion_real
_atom_type_scat_dispersion_imag
_atom_type_scat_source
C C 0.0033 0.0016 'International Tables Vol C Tables 4.2.6.8 and 6.1.1.4'
H H 0.0000 0.0000 'International Tables Vol C Tables 4.2.6.8 and 6.1.1.4'
N N 0.0061 0.0033 'International Tables Vol C Tables 4.2.6.8 and 6.1.1.4'
Ni Ni 0.3393 1.1124 'International Tables Vol C Tables 4.2.6.8 and 6.1.1.4'
P P 0.1023 0.0942 'International Tables Vol C Tables 4.2.6.8 and 6.1.1.4'
S S 0.1246 0.1234 'International Tables Vol C Tables 4.2.6.8 and 6.1.1.4'

loop_
_geom_angle_atom_site_label_1
_geom_angle_atom_site_label_2
_geom_angle_atom_site_label_3
_geom_angle
_geom_angle_site_symmetry_1
_geom_angle_site_symmetry_3
_geom_angle_publ_flag
S1 Ni1 S2 159.91(6) . . y
S1 Ni1 P1 83.74(6) . . y
S1 Ni1 N1 81.4(1) . . y
S1 Ni1 N2 98.0(2) . . ?
S1 Ni1 N3 99.6(2) . . ?
S2 Ni1 P1 84.43(6) . . y
S2 Ni1 N1 82.9(1) . . y
S2 Ni1 N2 94.4(2) . . ?
S2 Ni1 N3 96.8(2) . . ?
P1 Ni1 N1 92.1(1) . . y
P1 Ni1 N2 177.6(2) . . y
P1 Ni1 N3 91.3(1) . . ?
N1 Ni1 N2 89.8(2) . . ?
N1 Ni1 N3 176.6(2) . . y
N2 Ni1 N3 86.8(2) . . y
O1 Cl1 O2 108.3(4) . . ?
O1 Cl1 O3 108.8(4) . . ?
O1 Cl1 O4 110.3(3) . . ?
O2 Cl1 O3 110.2(4) . . ?
O2 Cl1 O4 110.4(4) . . ?
O3 Cl1 O4 108.8(3) . . ?
O5 Cl2 O6 112.2(4) . . ?
O5 Cl2 O7 113.6(5) . . ?
O5 Cl2 O8 103.2(7) . . ?
O6 Cl2 O7 110.0(5) . . ?
O6 Cl2 O8 116.3(7) . . ?
O7 Cl2 O8 101.0(7) . . ?
Ni1 S1 C1 96.7(2) . . ?
Ni1 S1 C11 104.0(2) . . ?
C1 S1 C11 99.7(3) . . y
Ni1 S2 C7 94.6(2) . . ?
Ni1 S2 C8 104.3(2) . . ?
C7 S2 C8 102.4(3) . . y
Ni1 P1 C9 105.4(2) . . ?
Ni1 P1 C10 107.3(2) . . ?
Ni1 P1 C12 119.9(2) . . ?
C9 P1 C10 108.0(3) . . y
C9 P1 C12 108.4(3) . . y
C10 P1 C12 107.3(3) . . y
Ni1 N1 C2 122.4(4) . . ?
Ni1 N1 C6 119.7(4) . . ?
C2 N1 C6 117.1(6) . . ?
Ni1 N2 C18 124.4(5) . . ?
Ni1 N2 C22 120.8(5) . . ?
C18 N2 C22 114.5(6) . . ?
Ni1 N3 C23 122.1(4) . . ?
Ni1 N3 C27 121.4(4) . . ?
C23 N3 C27 115.9(6) . . ?
S1 C1 C2 116.1(4) . . y
N1 C2 C1 117.8(5) . . ?
N1 C2 C3 123.3(6) . . ?
C1 C2 C3 118.9(6) . . ?
C2 C3 C4 118.5(7) . . ?
C3 C4 C5 119.1(7) . . ?
C4 C5 C6 119.4(7) . . ?
N1 C6 C5 122.6(7) . . ?
N1 C6 C7 117.3(6) . . ?
C5 C6 C7 120.0(7) . . ?
S2 C7 C6 115.6(4) . . y
S2 C8 C9 116.0(4) . . ?
P1 C9 C8 110.6(4) . . y
P1 C10 C11 110.6(4) . . y
S1 C11 C10 115.5(4) . . y
P1 C12 C13 122.9(5) . . ?
P1 C12 C17 118.4(4) . . ?
C13 C12 C17 118.4(6) . . ?
C12 C13 C14 120.0(6) . . ?
C13 C14 C15 121.2(6) . . ?
C14 C15 C16 119.2(6) . . ?
C15 C16 C17 120.1(6) . . ?
C12 C17 C16 121.1(6) . . ?
N2 C18 C19 124.1(7) . . ?
C18 C19 C20 119.4(7) . . ?
C19 C20 C21 117.6(8) . . ?
C20 C21 C22 119.3(9) . . ?
N2 C22 C21 125.1(9) . . ?
N3 C23 C24 124.0(7) . . ?
C23 C24 C25 119.0(7) . . ?
C24 C25 C26 118.1(7) . . ?
C25 C26 C27 119.5(7) . . ?
N3 C27 C26 123.5(7) . . ?

loop_
_geom_bond_atom_site_label_1
_geom_bond_atom_site_label_2
_geom_bond_distance
_geom_bond_site_symmetry_2
_geom_bond_publ_flag
Ni1 S1 2.515(2) . y
Ni1 S2 2.468(2) . y
Ni1 P1 2.343(2) . y
Ni1 N1 2.123(5) . y
Ni1 N2 2.115(5) . y
Ni1 N3 2.100(5) . y
Cl1 O1 1.437(5) . ?
Cl1 O2 1.390(5) . ?
Cl1 O3 1.401(5) . ?
Cl1 O4 1.414(5) . ?
Cl2 O5 1.366(6) . ?
Cl2 O6 1.329(6) . ?
Cl2 O7 1.357(6) . ?
Cl2 O8 1.292(9) . ?
S1 C1 1.799(7) . y
S1 C11 1.822(7) . y
S2 C7 1.793(7) . y
S2 C8 1.821(6) . y
P1 C9 1.822(6) . y
P1 C10 1.819(6) . y
P1 C12 1.816(6) . y
N1 C2 1.349(7) . y
N1 C6 1.352(8) . y
N2 C18 1.303(8) . ?
N2 C22 1.337(9) . ?
N3 C23 1.334(8) . ?
N3 C27 1.339(8) . ?
C1 C2 1.511(9) . y
C2 C3 1.375(8) . ?
C3 C4 1.38(1) . ?
C4 C5 1.38(1) . ?
C5 C6 1.371(9) . ?
C6 C7 1.506(9) . y
C8 C9 1.526(8) . y
C10 C11 1.529(9) . y
C12 C13 1.380(8) . ?
C12 C17 1.396(8) . ?
C13 C14 1.384(8) . ?
C14 C15 1.375(9) . ?
C15 C16 1.377(9) . ?
C16 C17 1.377(8) . ?
C18 C19 1.389(9) . ?
C19 C20 1.32(1) . ?
C20 C21 1.38(1) . ?
C21 C22 1.32(1) . ?
C23 C24 1.374(9) . ?
C24 C25 1.37(1) . ?
C25 C26 1.37(1) . ?
C26 C27 1.373(9) . ?
